data_2008782
loop_
_publ_author_name
'Han, Xinghua'
'Baker, Ronald J.'
'Masnovi, John'

_publ_section_title
;
 <i>trans</i>-(6-Bromo-2-cyclohexen-1-yl)pyridinium bromide
;
_journal_issue 8
_journal_name_full 'Acta Crystallographica Section C'
_journal_page_first 1360
_journal_page_last 1361
_journal_paper_doi 10.1107/S0108270199004709
_journal_volume 55
_journal_year 1999
_chemical_formula_moiety 'C11 H13 BrN+, Br-'
_chemical_formula_structural '(C5H5N C6H8Br) Br'
_chemical_formula_sum 'C11 H13 Br2 N'
_chemical_formula_weight 319.04
_chemical_name_systematic
;
    trans-N-(6-Bromocyclohex-2-enyl)pyridinium bromide
;
_space_group_IT_number 14
_symmetry_cell_setting monoclinic
_symmetry_space_group_name_Hall '-P 2yn'
_symmetry_space_group_name_H-M 'P 1 21/n 1'
_cell_angle_alpha 90.0
_cell_angle_beta 101.523(7)
_cell_angle_gamma 90.0
_cell_formula_units_Z 4
_cell_length_a 6.9550(8)
_cell_length_b 14.4941(11)
_cell_length_c 12.2793(8)
_cell_measurement_reflns_used 25
_cell_measurement_temperature 293
_cell_measurement_theta_max 12.00
_cell_measurement_theta_min 6.00
_cell_volume 1212.88(19)
_computing_cell_refinement 'CAD-4 PC Software  (Enraf-Nonius, 1993)'
_computing_data_collection 'CAD-4 PC Software (Enraf-Nonius, 1993)'
_computing_data_reduction 'DATRD2  in NRCVAX (Gabe et al., 1989)'
_computing_molecular_graphics 'NRCVAX (Gabe et al., 1989)'
_computing_publication_material 'TABLES in  NRCVAX  (January  1994 Version)'
_computing_structure_refinement 'LSTSQ in NRCVAX'
_computing_structure_solution 'SOLVER in NRCVAX'
_diffrn_ambient_temperature 293
_diffrn_measurement_device 'Nonius CAD-4'
_diffrn_measurement_method '\w scan b/P/b'
_diffrn_radiation_monochromator graphite
_diffrn_radiation_source 'xray tube'
_diffrn_radiation_type 'Molybdenum K\a'
_diffrn_radiation_wavelength 0.70930
_diffrn_reflns_av_R_equivalents 0.074
_diffrn_reflns_limit_h_max -8
_diffrn_reflns_limit_h_min 0
_diffrn_reflns_limit_k_max 17
_diffrn_reflns_limit_k_min -17
_diffrn_reflns_limit_l_max 14
_diffrn_reflns_limit_l_min -14
_diffrn_reflns_number 4585
_diffrn_reflns_theta_max 25.02
_diffrn_reflns_theta_min 1.00
_diffrn_standards_decay_% 3.4
_diffrn_standards_interval_time 120
_diffrn_standards_number 3
_exptl_absorpt_coefficient_mu 6.65
_exptl_absorpt_correction_T_max 0.394
_exptl_absorpt_correction_T_min 0.182
_exptl_absorpt_correction_type empirical
_exptl_absorpt_process_details '(ABSORP in NRCVAX; Gabe et al., 1989)'
_exptl_crystal_colour colorless
_exptl_crystal_density_diffrn 1.747
_exptl_crystal_density_meas ?
_exptl_crystal_description 'plate cut from long needle'
_exptl_crystal_F_000 621.81
_exptl_crystal_size_max 0.42
_exptl_crystal_size_mid 0.24
_exptl_crystal_size_min 0.14
_refine_diff_density_max 0.72
_refine_diff_density_min -0.85
_refine_ls_extinction_method none
_refine_ls_goodness_of_fit_ref 1.78
_refine_ls_hydrogen_treatment constr
_refine_ls_matrix_type full
_refine_ls_number_constraints 0
_refine_ls_number_parameters 127
_refine_ls_number_reflns 1492
_refine_ls_number_restraints 0
_refine_ls_R_factor_all 0.045
_refine_ls_R_factor_gt 0.045
_refine_ls_shift/su_max 0.000
_refine_ls_structure_factor_coef F
_refine_ls_weighting_details 'w = 1/(\s^2^(F)+0.0002F^2^)'
_refine_ls_weighting_scheme calc
_refine_ls_wR_factor_all 0.041
_refine_ls_wR_factor_ref 0.041
_reflns_number_gt 1494
_reflns_number_total 2155
_reflns_observed_criterion 'Inet > 2.0\s(Inet)'
_cod_data_source_file fr1193.cif
_cod_data_source_block 1
_cod_depositor_comments
;
The following automatic conversions were performed:
'_symmetry_cell_setting' value 'Monoclinic' changed to 'monoclinic'
according to '/home/saulius/struct/CIF-dictionaries/cif_core.dic'
dictionary named 'cif_core.dic' version 2.4.1 from 2010-06-29.

Automatic conversion script
Id: cif_fix_enum 1527 2010-12-29 10:47:43Z saulius 

The following automatic conversions were performed:

'_atom_site_thermal_displace_type' tag value 'Uij' was replaced with
'Uani' value 14 times.

Automatic conversion script
Id: cif_fix_values 1646 2011-03-28 12:23:43Z adriana 

The following automatic conversions were performed:

'_symmetry_cell_setting' value 'Monoclinic' changed to 'monoclinic'
according to /home/saulius/struct/CIF-dictionaries/cif_core.dic
dictionary named 'cif_core.dic' version 2.4.1 from 2010-06-29.

Automatic conversion script
Id: cif_fix_values 1715 2011-07-08 13:25:40Z adriana 

The following automatic conversions were performed:

'_exptl_crystal_density_meas' value 'not measured' was changed to '?'
- the value is perceived as not measured.

Automatic conversion script
Id: cif_fix_values 3008 2015-01-20 13:52:24Z robertas 

The following automatic conversions were performed:

'_refine_ls_weighting_scheme' value '1/(\s^2^(F)+0.0002F^2^)' was
changed to 'calc'. New tag '_refine_ls_weighting_details' was
created. The value of the new tag was set to 'w =
1/(\s^2^(F)+0.0002F^2^)'.

Automatic conversion script
Id: cif_fix_values 3143 2015-03-26 13:38:13Z robertas 
;
_cod_original_cell_volume 1212.88(18)
_cod_original_sg_symbol_H-M 'P 21/n'
_cod_database_code 2008782

loop_
_symmetry_equiv_pos_as_xyz
x,y,z
-x,-y,-z
1/2-x,1/2+y,1/2-z
1/2+x,1/2-y,1/2+z

loop_
_atom_site_aniso_label
_atom_site_aniso_U_11
_atom_site_aniso_U_22
_atom_site_aniso_U_33
_atom_site_aniso_U_12
_atom_site_aniso_U_13
_atom_site_aniso_U_23
_atom_site_aniso_type_symbol
Br1 0.0449(4) 0.0678(5) 0.0659(4) 0.0010(4) 0.0051(3) 0.0092(4) Br
Br2 0.0502(4) 0.0565(4) 0.0537(4) 0.0115(4) 0.0216(3) 0.0022(3) Br
N1 0.052(3) 0.038(3) 0.033(3) 0.004(3) 0.012(3) 0.005(2) N
C1 0.061(5) 0.070(5) 0.082(5) 0.026(4) 0.015(4) -0.003(4) C
C2 0.057(5) 0.050(4) 0.050(4) 0.012(4) 0.007(4) 0.007(3) C
C3 0.042(4) 0.034(3) 0.038(3) 0.003(3) 0.017(3) 0.002(3) C
C4 0.044(4) 0.043(3) 0.045(3) 0.000(3) 0.015(3) 0.007(3) C
C5 0.087(6) 0.049(4) 0.064(4) 0.006(4) 0.013(4) -0.013(3) C
C6 0.096(7) 0.073(5) 0.091(6) 0.025(5) 0.032(5) -0.024(5) C
C7 0.071(5) 0.053(4) 0.052(4) 0.022(4) 0.024(4) 0.003(4) C
C8 0.143(9) 0.056(5) 0.058(5) 0.040(6) 0.041(5) 0.004(4) C
C9 0.211(12) 0.042(5) 0.045(4) 0.000(6) 0.040(6) -0.002(4) C
C10 0.139(9) 0.061(5) 0.058(5) -0.045(6) 0.024(5) -0.003(4) C
C11 0.073(5) 0.053(4) 0.050(4) -0.014(4) 0.019(4) -0.006(3) C

loop_
_atom_site_label
_atom_site_fract_x
_atom_site_fract_y
_atom_site_fract_z
_atom_site_U_iso_or_equiv
_atom_site_thermal_displace_type
_atom_site_calc_flag
_atom_site_refinement_flags
_atom_site_type_symbol
Br1 0.25093(10) 0.24758(5) 0.09121(6) 0.0604(4) Uani ? . Br
Br2 0.69108(10) 0.14293(5) 0.21745(5) 0.0519(4) Uani ? . Br
N1 -0.1185(8) 0.1823(3) -0.1014(3) 0.041(3) Uani ? . N
C1 -0.3572(11) 0.3892(5) -0.0359(6) 0.071(5) Uani ? . C
C2 -0.2941(10) 0.3290(4) -0.1013(5) 0.052(4) Uani ? . C
C3 -0.0991(9) 0.2823(4) -0.0699(4) 0.037(3) Uani ? . C
C4 -0.0180(9) 0.2902(4) 0.0536(5) 0.043(3) Uani ? . C
C5 -0.0340(12) 0.3881(5) 0.0924(6) 0.067(5) Uani ? . C
C6 -0.2463(13) 0.4158(5) 0.0733(7) 0.085(6) Uani ? . C
C7 0.0121(10) 0.1436(5) -0.1536(5) 0.057(4) Uani ? . C
C8 -0.0010(15) 0.0523(5) -0.1795(6) 0.083(6) Uani ? . C
C9 -0.1463(18) -0.0002(5) -0.1549(6) 0.097(8) Uani ? . C
C10 -0.2826(15) 0.0406(5) -0.1035(6) 0.085(6) Uani ? . C
C11 -0.2647(11) 0.1320(5) -0.0756(5) 0.057(4) Uani ? . C
H1 -0.483 0.417 -0.062 0.0811 Uiso ? . H
H2 -0.376 0.315 -0.172 0.0619 Uiso ? . H
H3 -0.005 0.312 -0.111 0.0480 Uiso ? . H
H4 -0.093 0.248 0.095 0.0537 Uiso ? . H
H5a 0.036 0.429 0.051 0.0767 Uiso ? . H
H5b 0.024 0.392 0.172 0.0767 Uiso ? . H
H6a -0.254 0.483 0.080 0.0967 Uiso ? . H
H6b -0.306 0.386 0.130 0.0967 Uiso ? . H
H7 0.115 0.180 -0.173 0.0686 Uiso ? . H
H8 0.095 0.025 -0.216 0.0960 Uiso ? . H
H9 -0.154 -0.065 -0.173 0.1094 Uiso ? . H
H10 -0.390 0.005 -0.087 0.0960 Uiso ? . H
H11 -0.357 0.160 -0.037 0.0684 Uiso ? . H

loop_
_atom_type_symbol
_atom_type_scat_dispersion_real
_atom_type_scat_dispersion_imag
_atom_type_scat_source
C 0.002 0.002 'International Tables Vol. IV Table 2.2B'
H 0.000 0.000 'International Tables Vol. IV Table 2.2B'
N 0.004 0.003 'International Tables Vol. IV Table 2.2B'
Br -0.374 2.456 'International Tables Vol. IV Table 2.2B'

loop_
_geom_angle_atom_site_label_1
_geom_angle_atom_site_label_2
_geom_angle_atom_site_label_3
_geom_angle
_geom_angle_publ_flag
C3 N1 C7 119.7(5) no
C3 N1 C11 119.9(5) no
C7 N1 C11 120.4(5) no
C2 C1 C6 123.7(7) yes
C2 C1 H1 118.1 no
C6 C1 H1 118.1 no
C1 C2 C3 122.5(6) yes
C1 C2 H2 118.8 no
C3 C2 H2 118.8 no
N1 C3 C2 109.9(5) yes
N1 C3 C4 109.2(4) yes
N1 C3 H3 108.9 no
C2 C3 C4 111.2(5) yes
C2 C3 H3 108.9 ?
C4 C3 H3 108.7 no
Br1 C4 C3 111.3(4) yes
Br1 C4 C5 110.7(5) yes
Br1 C4 H4 105.1 no
C3 C4 C5 110.6(5) yes
C3 C4 H4 109.4 no
C5 C4 H4 109.5 no
C4 C5 C6 109.5(6) yes
C4 C5 H5a 109.5 no
C4 C5 H5b 109.5 no
C6 C5 H5a 109.5 no
C6 C5 H5b 109.5 no
H5a C5 H5b 109.5 no
C1 C6 C5 113.3(6) yes
C1 C6 H6a 108.5 no
C1 C6 H6b 108.5 no
C5 C6 H6a 108.5 no
C5 C6 H6b 108.5 no
H6a C6 H6b 109.5 no
N1 C7 C8 120.1(7) no
N1 C7 H7 120.0 no
C8 C7 H7 120.0 no
C7 C8 C9 121.0(7) no
C7 C8 H8 119.5 no
C9 C8 H8 119.5 no
C8 C9 C10 118.6(7) no
C8 C9 H9 120.7 no
C10 C9 H9 120.7 no
C9 C10 C11 119.7(8) no
C9 C10 H10 120.2 no
C11 C10 H10 120.2 no
N1 C11 C10 120.2(7) no
N1 C11 H11 119.9 no
C10 C11 H11 119.9 no

loop_
_geom_bond_atom_site_label_1
_geom_bond_atom_site_label_2
_geom_bond_site_symmetry_1
_geom_bond_site_symmetry_2
_geom_bond_distance
_geom_bond_publ_flag
Br1 C4 . . 1.936(6) yes
N1 C3 . . 1.500(7) yes
N1 C7 . . 1.335(8) no
N1 C11 . . 1.341(9) no
C1 C2 . . 1.320(10) yes
C1 C6 . . 1.459(11) yes
C1 H1 . . 0.960 no
C2 C3 . . 1.495(9) yes
C2 H2 . . 0.960 no
C3 C4 . . 1.512(8) yes
C3 H3 . . 1.000 no
C4 C5 . . 1.508(9) yes
C4 H4 . . 1.000 no
C5 C6 . . 1.503(12) yes
C5 H5a . . 0.980 no
C5 H5b . . 0.980 no
C6 H6a . . 0.980 no
C6 H6b . . 0.980 no
C7 C8 . . 1.360(10) no
C7 H7 . . 0.960 no
C8 C9 . . 1.348(15) no
C8 H8 . . 0.960 no
C9 C10 . . 1.373(15) no
C9 H9 . . 0.960 no
C10 C11 . . 1.368(10) no
C10 H10 . . 0.960 no
C11 H11 . . 0.960 no

loop_
_geom_contact_atom_site_label_1
_geom_contact_atom_site_label_2
_geom_contact_distance
_geom_contact_publ_flag
Br1 Br2 3.4899(10) no

loop_
_geom_torsion_atom_site_label_1
_geom_torsion_atom_site_label_2
_geom_torsion_atom_site_label_3
_geom_torsion_atom_site_label_4
_geom_torsion
_geom_torsion_publ_flag
C7 N1 C3 C2 133.9(11) no
C11 N1 C3 C2 -47.1(7) no
C3 N1 C7 C8 178.0(13) no
C3 N1 C11 C10 -179.6(13) no
C6 C1 C2 C3 -0.7(6) no
C1 C2 C3 N1 138.1(12) no
N1 C3 C4 Br1 67.7(6) no
C2 C3 C4 Br1 -170.9(10) no
Br1 C4 C5 C6 -173.9(11) no
C4 C5 C6 C1 -45.0(8) no
C7 C8 C9 C10 0.5(7) no
C9 C10 C11 N1 2.1(7) no
C7 N1 C3 C4 -103.9(10) no
C11 N1 C3 C4 75.0(8) no
C11 N1 C7 C8 -0.9(7) no
C7 N1 C11 C10 -0.7(7) no
C2 C1 C6 C5 15.2(7) no
C1 C2 C3 C4 17.1(7) no
N1 C3 C4 C5 -168.8(11) no
C2 C3 C4 C5 -47.3(7) no
C3 C4 C5 C6 62.2(9) no
N1 C7 C8 C9 1.0(7) no
C8 C9 C10 C11 -2.0(7) no
